data_4330700
loop_
_publ_author_name
'Xiaofeng Zhang'
'Deguang Huang'
'Yu-Sheng Chen'
'R. H. Holm'

_publ_section_title
;
 Synthesis of Binucleating Macrocycles and Their Nickel(II) Hydroxo- and
 Cyano-Bridged Complexes with Divalent Ions: Anatomical Variation of
 Ligand Features
;
_journal_name_full 'Inorganic Chemistry'
_journal_page_first 11017
_journal_page_last 11029
_journal_paper_doi 10.1021/ic301506x
_journal_volume 51
_journal_year 2012
_chemical_formula_moiety 'C33 H42 N7 Ni O3, C2 H5 O0.5, C4 H12 N'
_chemical_formula_sum 'C39 H59 N8 Ni O3.5'
_chemical_formula_weight 754.65
_chemical_name_common '{Ni[pyN2N4(Me)2](OH)}, 0.5Et2O, Me4N'
_space_group_IT_number 5
_symmetry_cell_setting monoclinic
_symmetry_space_group_name_Hall 'C 2y'
_symmetry_space_group_name_H-M 'C 1 2 1'
_atom_sites_solution_hydrogens geom
_atom_sites_solution_primary direct
_atom_sites_solution_secondary difmap
_audit_creation_method
;
SHELXL-97

This is a racemic twin structure with flack parameter of about 0.50. The
TWIN/BASF commands have been applied in the final refinement.

The main problem of this structure is about the disorder of the fourteen
members ring [14]aneN4-Me2. The whole ring was disorder into two parts with
occupancies of 50/50. Their bond lengths and bond angles were constrained by
using DFIX. The temperature factors of all the atoms were constrained and
avaraged by using DELU/SIMU commands, including the atoms of cation Me4N and
solvate molecule Et2O.

All the hydrogens were added geometrically except for the hydrogen of -OH
group, of which the hydrogen was added by Fourier Map and its bond length
and bond angle was constrained to point to one of phenyl rings of the arm
of structure.
;
_cell_angle_alpha 90.00
_cell_angle_beta 94.8400(10)
_cell_angle_gamma 90.00
_cell_formula_units_Z 4
_cell_length_a 13.1014(8)
_cell_length_b 12.8847(8)
_cell_length_c 23.4563(15)
_cell_measurement_reflns_used 6705
_cell_measurement_temperature 100(2)
_cell_measurement_theta_max 25.61
_cell_measurement_theta_min 2.34
_cell_volume 3945.5(4)
_computing_cell_refinement 'Bruker SAINT'
_computing_data_collection 'Bruker APEX2'
_computing_data_reduction 'Bruker SAINT'
_computing_molecular_graphics 'Bruker SHELXTL'
_computing_publication_material 'Bruker SHELXTL'
_computing_structure_refinement 'SHELXL-97 (Sheldrick, 1997)'
_computing_structure_solution 'SHELXS-97 (Sheldrick, 1990)'
_diffrn_ambient_temperature 100(2)
_diffrn_measured_fraction_theta_full 1.000
_diffrn_measured_fraction_theta_max 1.000
_diffrn_measurement_device_type 'Bruker APEX-II CCD'
_diffrn_measurement_method '\f and \w scans'
_diffrn_radiation_monochromator graphite
_diffrn_radiation_source 'fine-focus sealed tube'
_diffrn_radiation_type MoK\a
_diffrn_radiation_wavelength 0.71073
_diffrn_reflns_av_R_equivalents 0.0296
_diffrn_reflns_av_sigmaI/netI 0.0344
_diffrn_reflns_limit_h_max 16
_diffrn_reflns_limit_h_min -16
_diffrn_reflns_limit_k_max 16
_diffrn_reflns_limit_k_min -16
_diffrn_reflns_limit_l_max 29
_diffrn_reflns_limit_l_min -29
_diffrn_reflns_number 23667
_diffrn_reflns_theta_full 26.39
_diffrn_reflns_theta_max 26.39
_diffrn_reflns_theta_min 1.74
_diffrn_standards_number 0
_exptl_absorpt_coefficient_mu 0.540
_exptl_absorpt_correction_T_max 0.9234
_exptl_absorpt_correction_T_min 0.7778
_exptl_absorpt_correction_type multi-scan
_exptl_absorpt_process_details SADABS
_exptl_crystal_colour red
_exptl_crystal_density_diffrn 1.270
_exptl_crystal_density_meas ?
_exptl_crystal_description plate
_exptl_crystal_F_000 1620
_exptl_crystal_size_max 0.49
_exptl_crystal_size_mid 0.49
_exptl_crystal_size_min 0.15
_refine_diff_density_max 0.915
_refine_diff_density_min -1.091
_refine_diff_density_rms 0.088
_refine_ls_abs_structure_details 'Flack H D (1983), Acta Cryst. A39, 876-881'
_refine_ls_abs_structure_Flack 0.51(3)
_refine_ls_extinction_method none
_refine_ls_goodness_of_fit_ref 1.060
_refine_ls_hydrogen_treatment mixed
_refine_ls_matrix_type full
_refine_ls_number_parameters 653
_refine_ls_number_reflns 8102
_refine_ls_number_restraints 1278
_refine_ls_restrained_S_all 1.061
_refine_ls_R_factor_all 0.0882
_refine_ls_R_factor_gt 0.0701
_refine_ls_shift/su_max 0.000
_refine_ls_shift/su_mean 0.000
_refine_ls_structure_factor_coef Fsqd
_refine_ls_weighting_details 'calc w=1/[\s^2^(Fo^2^)+(0.1010P)^2^+16.0959P] where P=(Fo^2^+2Fc^2^)/3'
_refine_ls_weighting_scheme calc
_refine_ls_wR_factor_gt 0.1837
_refine_ls_wR_factor_ref 0.2033
_reflns_number_gt 6596
_reflns_number_total 8102
_reflns_threshold_expression >2sigma(I)
_cod_data_source_file ic301506x_si_002_18.cif
_cod_data_source_block compound26
_cod_depositor_comments
;
The following automatic conversions were performed:

'_exptl_crystal_density_meas' value 'none' was changed to '?' - the
value is perceived as not measured.

Automatic conversion script
Id: cif_fix_values 3008 2015-01-20 13:52:24Z robertas 
;
_cod_original_formula_sum 'C39 H59 N8 Ni O3.50'
_cod_database_code 4330700

loop_
_symmetry_equiv_pos_as_xyz
'x, y, z'
'-x, y, -z'
'x+1/2, y+1/2, z'
'-x+1/2, y+1/2, -z'

loop_
_atom_site_label
_atom_site_type_symbol
_atom_site_fract_x
_atom_site_fract_y
_atom_site_fract_z
_atom_site_U_iso_or_equiv
_atom_site_adp_type
_atom_site_occupancy
_atom_site_symmetry_multiplicity
_atom_site_calc_flag
_atom_site_refinement_flags
_atom_site_disorder_assembly
_atom_site_disorder_group
Ni1 Ni 0.15533(3) 0.6587(3) 0.164402(18) 0.02889(16) Uani 1 1 d D A .
O1 O 0.2208(5) 0.3865(6) 0.0937(3) 0.0462(15) Uani 1 1 d U . .
O2 O 0.2227(5) 0.9309(6) 0.0942(3) 0.0473(15) Uani 1 1 d U . .
O3 O 0.0860(2) 0.6599(7) 0.22853(11) 0.0336(6) Uani 1 1 d D . .
H3A H 0.100(4) 0.603(2) 0.2426(16) 0.050 Uiso 1 1 d D . .
N1 N 0.1607(5) 0.5111(8) 0.1545(3) 0.0353(17) Uani 1 1 d U . .
N2 N 0.2253(2) 0.6566(9) 0.10019(12) 0.0315(7) Uani 1 1 d U . .
N3 N 0.1607(5) 0.8051(7) 0.1548(3) 0.0333(16) Uani 1 1 d U . .
C1 C 0.2099(6) 0.4791(8) 0.1091(3) 0.0364(14) Uani 1 1 d U A .
C2 C 0.2495(6) 0.5671(8) 0.0775(4) 0.0374(14) Uani 1 1 d U A .
C3 C 0.3014(8) 0.5654(9) 0.0287(4) 0.0461(16) Uani 1 1 d U . .
H3B H 0.3192 0.5018 0.0117 0.055 Uiso 1 1 calc R A .
C4 C 0.3273(3) 0.6629(12) 0.00465(17) 0.0474(11) Uani 1 1 d U . .
H4A H 0.3641 0.6639 -0.0286 0.057 Uiso 1 1 calc R . .
C5 C 0.3006(8) 0.7535(9) 0.0281(4) 0.0445(16) Uani 1 1 d U . .
H5A H 0.3171 0.8180 0.0116 0.053 Uiso 1 1 calc R A .
C6 C 0.2478(6) 0.7495(8) 0.0776(4) 0.0351(13) Uani 1 1 d U A .
C7 C 0.2080(6) 0.8420(8) 0.1100(4) 0.0374(15) Uani 1 1 d U A .
C8 C 0.1118(8) 0.8802(8) 0.1884(4) 0.0488(7) Uani 0.50 1 d PU A 1
C9 C 0.0284(8) 0.9379(8) 0.1662(4) 0.0510(7) Uani 0.50 1 d PU A 1
H9A H 0.0035 0.9327 0.1271 0.061 Uiso 0.50 1 calc PR A 1
C10 C -0.0181(7) 1.0052(8) 0.2044(3) 0.0545(7) Uani 0.50 1 d PU A 1
H10A H -0.0770 1.0442 0.1911 0.065 Uiso 0.50 1 calc PR A 1
C11 C 0.0218(7) 1.0147(7) 0.2615(3) 0.0567(7) Uani 0.50 1 d PU A 1
H11A H -0.0089 1.0613 0.2864 0.068 Uiso 0.50 1 calc PR A 1
C13 C 0.1462(9) 0.8908(8) 0.2448(4) 0.0535(7) Uani 0.50 1 d PU A 1
H13A H 0.2025 0.8498 0.2597 0.064 Uiso 0.50 1 calc PR A 1
C12 C 0.1021(7) 0.9591(8) 0.2809(4) 0.0583(7) Uani 0.50 1 d PU A 1
C14 C 0.1488(10) 0.9749(10) 0.3403(6) 0.0633(10) Uani 0.50 1 d PDU A 1
H14A H 0.2243 0.9717 0.3409 0.076 Uiso 0.50 1 calc PR A 1
H14B H 0.1296 1.0441 0.3543 0.076 Uiso 0.50 1 calc PR A 1
C8' C 0.1118(8) 0.8802(8) 0.1884(4) 0.0488(7) Uani 0.50 1 d PU A 2
C9' C 0.0284(8) 0.9379(8) 0.1662(4) 0.0510(7) Uani 0.50 1 d PU A 2
H9'A H 0.0035 0.9327 0.1271 0.061 Uiso 0.50 1 calc PR A 2
C10' C -0.0181(7) 1.0052(8) 0.2044(3) 0.0545(7) Uani 0.50 1 d PU A 2
H10B H -0.0770 1.0442 0.1911 0.065 Uiso 0.50 1 calc PR A 2
C11' C 0.0218(7) 1.0147(7) 0.2615(3) 0.0567(7) Uani 0.50 1 d PU A 2
H11B H -0.0089 1.0613 0.2864 0.068 Uiso 0.50 1 calc PR A 2
C13' C 0.1462(9) 0.8908(8) 0.2448(4) 0.0535(7) Uani 0.50 1 d PU A 2
H13B H 0.2025 0.8498 0.2597 0.064 Uiso 0.50 1 calc PR A 2
C12' C 0.1021(7) 0.9591(8) 0.2809(4) 0.0583(7) Uani 0.50 1 d PU A 2
C14' C 0.1026(15) 0.9621(14) 0.3410(8) 0.0643(9) Uani 0.50 1 d PU A 2
H14C H 0.0363 0.9901 0.3513 0.077 Uiso 0.50 1 calc PR A 2
H14D H 0.1571 1.0102 0.3564 0.077 Uiso 0.50 1 calc PR A 2
C27 C 0.1019(9) 0.3606(9) 0.3449(6) 0.0661(10) Uani 0.50 1 d PDU A 1
H27A H 0.0572 0.3094 0.3620 0.079 Uiso 0.50 1 calc PR A 1
H27B H 0.1740 0.3402 0.3550 0.079 Uiso 0.50 1 calc PR A 1
C28 C 0.0797(6) 0.3605(8) 0.2799(4) 0.0554(7) Uani 0.50 1 d PU A 1
C29 C -0.0012(6) 0.3044(7) 0.2516(3) 0.0534(7) Uani 0.50 1 d PU A 1
H29A H -0.0406 0.2594 0.2731 0.064 Uiso 0.50 1 calc PR A 1
C30 C -0.0247(7) 0.3128(8) 0.1945(3) 0.0506(7) Uani 0.50 1 d PU A 1
H30A H -0.0784 0.2723 0.1762 0.061 Uiso 0.50 1 calc PR A 1
C31 C 0.0286(7) 0.3790(8) 0.1637(4) 0.0468(7) Uani 0.50 1 d PU A 1
H31A H 0.0094 0.3858 0.1239 0.056 Uiso 0.50 1 calc PR A 1
C32 C 0.1105(7) 0.4378(8) 0.1876(4) 0.0443(7) Uani 0.50 1 d PU A 1
C33 C 0.1388(8) 0.4281(8) 0.2460(4) 0.0500(7) Uani 0.50 1 d PU A 1
H33A H 0.1960 0.4652 0.2632 0.060 Uiso 0.50 1 calc PR A 1
C27' C 0.1669(16) 0.3497(15) 0.3441(7) 0.0690(12) Uani 0.50 1 d PU A 2
H27C H 0.1594 0.2822 0.3635 0.083 Uiso 0.50 1 calc PR A 2
H27D H 0.2391 0.3592 0.3357 0.083 Uiso 0.50 1 calc PR A 2
C28' C 0.0797(6) 0.3605(8) 0.2799(4) 0.0554(7) Uani 0.50 1 d PU A 2
C29' C -0.0012(6) 0.3044(7) 0.2516(3) 0.0534(7) Uani 0.50 1 d PU A 2
H29B H -0.0406 0.2594 0.2731 0.064 Uiso 0.50 1 calc PR A 2
C30' C -0.0247(7) 0.3128(8) 0.1945(3) 0.0506(7) Uani 0.50 1 d PU A 2
H30B H -0.0784 0.2723 0.1762 0.061 Uiso 0.50 1 calc PR A 2
C31' C 0.0286(7) 0.3790(8) 0.1637(4) 0.0468(7) Uani 0.50 1 d PU A 2
H31B H 0.0094 0.3858 0.1239 0.056 Uiso 0.50 1 calc PR A 2
C32' C 0.1105(7) 0.4378(8) 0.1876(4) 0.0443(7) Uani 0.50 1 d PU A 2
C33' C 0.1388(8) 0.4281(8) 0.2460(4) 0.0500(7) Uani 0.50 1 d PU A 2
H33B H 0.1960 0.4652 0.2632 0.060 Uiso 0.50 1 calc PR A 2
N4 N 0.1119(6) 0.8935(6) 0.3773(3) 0.0707(9) Uani 0.50 1 d PDU A 1
N5 N -0.0585(7) 0.6610(4) 0.3954(3) 0.0784(10) Uani 0.50 1 d PDU A 1
N6 N 0.0836(6) 0.4644(6) 0.3682(3) 0.0760(11) Uani 0.50 1 d PDU A 1
N7 N 0.2622(7) 0.6805(5) 0.4184(3) 0.0789(11) Uani 0.50 1 d PDU A 1
C15 C 0.0270(7) 0.9318(4) 0.4086(5) 0.0750(13) Uani 0.50 1 d PDU A 1
H15A H -0.0187 0.9770 0.3837 0.090 Uiso 0.50 1 calc PR A 1
H15B H 0.0537 0.9723 0.4425 0.090 Uiso 0.50 1 calc PR A 1
C16 C -0.0310(10) 0.8369(6) 0.4270(4) 0.0760(12) Uani 0.50 1 d PDU A 1
H16A H 0.0126 0.7974 0.4559 0.091 Uiso 0.50 1 calc PR A 1
H16B H -0.0933 0.8593 0.4447 0.091 Uiso 0.50 1 calc PR A 1
C17 C -0.0612(10) 0.7675(4) 0.3760(4) 0.0770(11) Uani 0.50 1 d PDU A 1
H17A H -0.1310 0.7854 0.3594 0.092 Uiso 0.50 1 calc PR A 1
H17B H -0.0130 0.7773 0.3461 0.092 Uiso 0.50 1 calc PR A 1
C18 C -0.1371(12) 0.6431(10) 0.4337(6) 0.0783(13) Uani 0.50 1 d PDU A 1
H18A H -0.1346 0.5706 0.4463 0.117 Uiso 0.50 1 calc PR A 1
H18B H -0.2043 0.6578 0.4138 0.117 Uiso 0.50 1 calc PR A 1
H18C H -0.1258 0.6888 0.4670 0.117 Uiso 0.50 1 calc PR A 1
C19 C -0.0525(9) 0.5890(5) 0.3533(3) 0.0784(11) Uani 0.50 1 d PDU A 1
H19A H -0.0012 0.6139 0.3278 0.094 Uiso 0.50 1 calc PR A 1
H19B H -0.1194 0.5878 0.3304 0.094 Uiso 0.50 1 calc PR A 1
C20 C -0.0268(6) 0.4844(4) 0.3687(4) 0.0789(11) Uani 0.50 1 d PDU A 1
H20A H -0.0650 0.4366 0.3416 0.095 Uiso 0.50 1 calc PR A 1
H20B H -0.0481 0.4701 0.4075 0.095 Uiso 0.50 1 calc PR A 1
C21 C 0.1959(9) 0.8544(6) 0.4171(4) 0.0736(11) Uani 0.50 1 d PDU A 1
H21A H 0.1684 0.8227 0.4511 0.088 Uiso 0.50 1 calc PR A 1
H21B H 0.2427 0.9116 0.4300 0.088 Uiso 0.50 1 calc PR A 1
C22 C 0.2523(8) 0.7736(6) 0.3844(4) 0.0763(11) Uani 0.50 1 d PDU A 1
H22A H 0.2136 0.7587 0.3472 0.092 Uiso 0.50 1 calc PR A 1
H22B H 0.3209 0.7999 0.3769 0.092 Uiso 0.50 1 calc PR A 1
C23 C 0.3524(11) 0.6850(8) 0.4579(5) 0.0824(14) Uani 0.50 1 d PDU A 1
H23A H 0.3587 0.6205 0.4800 0.124 Uiso 0.50 1 calc PR A 1
H23B H 0.3469 0.7438 0.4839 0.124 Uiso 0.50 1 calc PR A 1
H23C H 0.4130 0.6938 0.4366 0.124 Uiso 0.50 1 calc PR A 1
C24 C 0.2631(10) 0.5900(6) 0.3827(4) 0.0832(12) Uani 0.50 1 d PDU A 1
H24A H 0.3292 0.5853 0.3653 0.100 Uiso 0.50 1 calc PR A 1
H24B H 0.2075 0.5946 0.3515 0.100 Uiso 0.50 1 calc PR A 1
C25 C 0.2482(7) 0.4945(5) 0.4188(5) 0.0841(12) Uani 0.50 1 d PDU A 1
H25A H 0.2855 0.5036 0.4570 0.101 Uiso 0.50 1 calc PR A 1
H25B H 0.2772 0.4332 0.4005 0.101 Uiso 0.50 1 calc PR A 1
C26 C 0.1356(7) 0.4757(10) 0.4258(3) 0.0800(11) Uani 0.50 1 d PDU A 1
H26A H 0.1269 0.4119 0.4485 0.096 Uiso 0.50 1 calc PR A 1
H26B H 0.1064 0.5349 0.4459 0.096 Uiso 0.50 1 calc PR A 1
N4' N 0.1306(7) 0.4366(10) 0.3779(4) 0.0752(10) Uani 0.50 1 d PDU A 2
N5' N -0.0853(6) 0.6577(5) 0.3789(3) 0.0775(10) Uani 0.50 1 d PDU A 2
N6' N 0.1216(6) 0.8481(7) 0.3716(4) 0.0709(10) Uani 0.50 1 d PDU A 2
N7' N 0.2833(7) 0.6392(5) 0.4229(3) 0.0798(11) Uani 0.50 1 d PDU A 2
C15' C 0.0373(7) 0.4036(5) 0.4034(6) 0.0797(11) Uani 0.50 1 d PDU A 2
H15C H 0.0549 0.3579 0.4367 0.096 Uiso 0.50 1 calc PR A 2
H15D H -0.0082 0.3649 0.3751 0.096 Uiso 0.50 1 calc PR A 2
C16' C -0.0157(10) 0.5012(7) 0.4221(4) 0.0817(13) Uani 0.50 1 d PDU A 2
H16C H 0.0365 0.5534 0.4353 0.098 Uiso 0.50 1 calc PR A 2
H16D H -0.0566 0.4846 0.4545 0.098 Uiso 0.50 1 calc PR A 2
C17' C -0.0854(8) 0.5460(5) 0.3731(5) 0.0790(11) Uani 0.50 1 d PDU A 2
H17C H -0.0603 0.5261 0.3360 0.095 Uiso 0.50 1 calc PR A 2
H17D H -0.1558 0.5188 0.3744 0.095 Uiso 0.50 1 calc PR A 2
C18' C -0.1350(11) 0.6875(10) 0.4290(6) 0.0784(13) Uani 0.50 1 d PDU A 2
H18D H -0.1319 0.7631 0.4334 0.118 Uiso 0.50 1 calc PR A 2
H18E H -0.1003 0.6545 0.4629 0.118 Uiso 0.50 1 calc PR A 2
H18F H -0.2068 0.6653 0.4246 0.118 Uiso 0.50 1 calc PR A 2
C19' C 0.0181(5) 0.6966(5) 0.3821(6) 0.0761(11) Uani 0.50 1 d PDU A 2
H19C H 0.0556 0.6650 0.3516 0.091 Uiso 0.50 1 calc PR A 2
H19D H 0.0543 0.6781 0.4195 0.091 Uiso 0.50 1 calc PR A 2
C20' C 0.0153(6) 0.8135(5) 0.3752(5) 0.0737(10) Uani 0.50 1 d PDU A 2
H20C H -0.0275 0.8328 0.3400 0.088 Uiso 0.50 1 calc PR A 2
H20D H -0.0140 0.8463 0.4083 0.088 Uiso 0.50 1 calc PR A 2
C21' C 0.2103(9) 0.4680(8) 0.4224(4) 0.0802(12) Uani 0.50 1 d PDU A 2
H21C H 0.2481 0.4065 0.4383 0.096 Uiso 0.50 1 calc PR A 2
H21D H 0.1793 0.5042 0.4540 0.096 Uiso 0.50 1 calc PR A 2
C22' C 0.2822(9) 0.5406(6) 0.3938(5) 0.0828(12) Uani 0.50 1 d PDU A 2
H22C H 0.3522 0.5109 0.3962 0.099 Uiso 0.50 1 calc PR A 2
H22D H 0.2583 0.5498 0.3530 0.099 Uiso 0.50 1 calc PR A 2
C23' C 0.3498(13) 0.6348(9) 0.4751(4) 0.0824(16) Uani 0.50 1 d PDU A 2
H23D H 0.3513 0.7028 0.4939 0.124 Uiso 0.50 1 calc PR A 2
H23E H 0.4191 0.6159 0.4662 0.124 Uiso 0.50 1 calc PR A 2
H23F H 0.3241 0.5826 0.5007 0.124 Uiso 0.50 1 calc PR A 2
C24' C 0.3140(10) 0.7210(6) 0.3864(4) 0.0764(12) Uani 0.50 1 d PDU A 2
H24C H 0.2749 0.7163 0.3485 0.092 Uiso 0.50 1 calc PR A 2
H24D H 0.3878 0.7144 0.3809 0.092 Uiso 0.50 1 calc PR A 2
C25' C 0.2935(6) 0.8247(5) 0.4140(5) 0.0753(12) Uani 0.50 1 d PDU A 2
H25C H 0.3106 0.8816 0.3881 0.090 Uiso 0.50 1 calc PR A 2
H25D H 0.3380 0.8317 0.4501 0.090 Uiso 0.50 1 calc PR A 2
C26' C 0.1822(7) 0.8340(10) 0.4267(3) 0.0745(11) Uani 0.50 1 d PDU A 2
H26C H 0.1601 0.7704 0.4459 0.089 Uiso 0.50 1 calc PR A 2
H26D H 0.1730 0.8941 0.4520 0.089 Uiso 0.50 1 calc PR A 2
N8 N -0.1858(3) 0.6591(9) 0.1818(2) 0.0588(7) Uani 1 1 d U . .
C34 C -0.1516(7) 0.5606(7) 0.2104(5) 0.0600(8) Uani 1 1 d U . .
H34A H -0.0768 0.5609 0.2177 0.090 Uiso 1 1 calc R . .
H34B H -0.1727 0.5017 0.1857 0.090 Uiso 1 1 calc R . .
H34C H -0.1828 0.5541 0.2468 0.090 Uiso 1 1 calc R . .
C35 C -0.1543(7) 0.7496(7) 0.2191(5) 0.0599(8) Uani 1 1 d U . .
H35A H -0.1764 0.8141 0.1997 0.090 Uiso 1 1 calc R . .
H35B H -0.0797 0.7499 0.2268 0.090 Uiso 1 1 calc R . .
H35C H -0.1863 0.7440 0.2553 0.090 Uiso 1 1 calc R . .
C36 C -0.3003(3) 0.6602(11) 0.1703(3) 0.0596(8) Uani 1 1 d U . .
H36A H -0.3219 0.6015 0.1456 0.089 Uiso 1 1 calc R . .
H36B H -0.3217 0.7253 0.1512 0.089 Uiso 1 1 calc R . .
H36C H -0.3320 0.6546 0.2065 0.089 Uiso 1 1 calc R . .
C37 C -0.1395(4) 0.6713(7) 0.1273(3) 0.0597(8) Uani 1 1 d U . .
H37A H -0.0647 0.6695 0.1342 0.090 Uiso 1 1 calc R . .
H37B H -0.1606 0.7379 0.1099 0.090 Uiso 1 1 calc R . .
H37C H -0.1623 0.6147 0.1014 0.090 Uiso 1 1 calc R . .
O4 O -0.0187(6) 0.6704(16) 0.0077(4) 0.059(2) Uani 0.50 1 d PU B -1
C38 C 0.0081(15) 0.576(2) -0.0187(7) 0.060(3) Uani 0.50 1 d PU B -1
H38A H 0.0831 0.5739 -0.0213 0.072 Uiso 0.50 1 calc PR B -1
H38B H -0.0258 0.5728 -0.0580 0.072 Uiso 0.50 1 calc PR B -1
C39 C -0.0246(14) 0.485(2) 0.0156(8) 0.066(3) Uani 0.50 1 d PU B -1
H39A H -0.0065 0.4206 -0.0032 0.099 Uiso 0.50 1 calc PR B -1
H39B H -0.0988 0.4878 0.0180 0.099 Uiso 0.50 1 calc PR B -1
H39C H 0.0104 0.4880 0.0541 0.099 Uiso 0.50 1 calc PR B -1
C40 C 0.0099(14) 0.758(2) -0.0219(8) 0.058(3) Uani 0.50 1 d PU B -1
H40A H -0.0226 0.7564 -0.0616 0.069 Uiso 0.50 1 calc PR B -1
H40B H 0.0851 0.7588 -0.0237 0.069 Uiso 0.50 1 calc PR B -1
C41 C -0.0226(13) 0.8542(18) 0.0075(8) 0.063(3) Uani 0.50 1 d PU B -1
H41A H -0.0007 0.9155 -0.0130 0.094 Uiso 0.50 1 calc PR B -1
H41B H 0.0089 0.8554 0.0469 0.094 Uiso 0.50 1 calc PR B -1
H41C H -0.0973 0.8548 0.0078 0.094 Uiso 0.50 1 calc PR B -1

loop_
_atom_site_aniso_label
_atom_site_aniso_U_11
_atom_site_aniso_U_22
_atom_site_aniso_U_33
_atom_site_aniso_U_23
_atom_site_aniso_U_13
_atom_site_aniso_U_12
Ni1 0.0278(3) 0.0413(3) 0.0182(2) 0.0011(5) 0.00577(16) 0.0000(5)
O1 0.048(3) 0.054(3) 0.039(3) -0.011(3) 0.014(3) 0.005(3)
O2 0.053(4) 0.052(3) 0.038(3) 0.014(3) 0.012(3) -0.006(3)
O3 0.0385(14) 0.0364(14) 0.0277(13) -0.001(4) 0.0135(11) -0.001(4)
N1 0.034(4) 0.051(4) 0.021(3) -0.008(3) 0.003(3) 0.005(3)
N2 0.0249(14) 0.0524(18) 0.0172(13) 0.000(3) 0.0009(11) -0.007(4)
N3 0.037(4) 0.038(4) 0.027(3) -0.002(3) 0.010(3) 0.002(3)
C1 0.032(3) 0.054(3) 0.023(3) -0.010(3) 0.003(3) 0.005(3)
C2 0.031(3) 0.059(3) 0.021(3) -0.008(3) -0.002(2) -0.003(3)
C3 0.040(4) 0.074(3) 0.025(3) -0.012(3) 0.008(3) -0.007(4)
C4 0.041(2) 0.081(3) 0.0226(17) -0.009(4) 0.0127(15) -0.005(4)
C5 0.038(3) 0.069(3) 0.028(3) 0.004(3) 0.010(3) -0.010(3)
C6 0.027(3) 0.056(3) 0.024(3) 0.005(3) 0.009(2) -0.006(3)
C7 0.035(3) 0.048(3) 0.031(3) 0.003(3) 0.006(3) -0.003(3)
C8 0.0721(14) 0.0390(13) 0.0386(12) -0.0010(12) 0.0237(13) -0.0032(12)
C9 0.0717(14) 0.0408(13) 0.0438(13) -0.0023(12) 0.0239(12) -0.0013(13)
C10 0.0771(14) 0.0425(13) 0.0475(13) -0.0032(12) 0.0268(12) -0.0010(12)
C11 0.0842(14) 0.0441(13) 0.0456(12) -0.0052(12) 0.0280(12) -0.0027(12)
C13 0.0813(14) 0.0424(13) 0.0396(12) -0.0024(12) 0.0217(12) -0.0027(12)
C12 0.0879(13) 0.0470(12) 0.0432(11) -0.0053(11) 0.0248(11) -0.0025(12)
C14 0.095(2) 0.0541(19) 0.0442(16) -0.0088(16) 0.0245(16) -0.0013(19)
C8' 0.0721(14) 0.0390(13) 0.0386(12) -0.0010(12) 0.0237(13) -0.0032(12)
C9' 0.0717(14) 0.0408(13) 0.0438(13) -0.0023(12) 0.0239(12) -0.0013(13)
C10' 0.0771(14) 0.0425(13) 0.0475(13) -0.0032(12) 0.0268(12) -0.0010(12)
C11' 0.0842(14) 0.0441(13) 0.0456(12) -0.0052(12) 0.0280(12) -0.0027(12)
C13' 0.0813(14) 0.0424(13) 0.0396(12) -0.0024(12) 0.0217(12) -0.0027(12)
C12' 0.0879(13) 0.0470(12) 0.0432(11) -0.0053(11) 0.0248(11) -0.0025(12)
C14' 0.0954(19) 0.0568(17) 0.0441(15) -0.0078(16) 0.0267(16) -0.0012(18)
C27 0.091(2) 0.0610(18) 0.0477(15) 0.0073(16) 0.0139(17) 0.0029(18)
C28 0.0707(13) 0.0496(13) 0.0473(12) 0.0054(11) 0.0141(12) 0.0055(12)
C29 0.0645(13) 0.0469(13) 0.0509(13) 0.0050(12) 0.0169(12) 0.0051(12)
C30 0.0563(13) 0.0459(13) 0.0512(13) 0.0031(13) 0.0151(12) 0.0054(12)
C31 0.0505(13) 0.0438(13) 0.0473(13) 0.0023(12) 0.0119(12) 0.0068(12)
C32 0.0506(13) 0.0415(13) 0.0420(12) 0.0014(12) 0.0113(12) 0.0089(12)
C33 0.0622(13) 0.0454(13) 0.0435(12) 0.0029(12) 0.0104(12) 0.0069(12)
C27' 0.098(3) 0.064(3) 0.046(2) 0.008(2) 0.0094(19) 0.004(3)
C28' 0.0707(13) 0.0496(13) 0.0473(12) 0.0054(11) 0.0141(12) 0.0055(12)
C29' 0.0645(13) 0.0469(13) 0.0509(13) 0.0050(12) 0.0169(12) 0.0051(12)
C30' 0.0563(13) 0.0459(13) 0.0512(13) 0.0031(13) 0.0151(12) 0.0054(12)
C31' 0.0505(13) 0.0438(13) 0.0473(13) 0.0023(12) 0.0119(12) 0.0068(12)
C32' 0.0506(13) 0.0415(13) 0.0420(12) 0.0014(12) 0.0113(12) 0.0089(12)
C33' 0.0622(13) 0.0454(13) 0.0435(12) 0.0029(12) 0.0104(12) 0.0069(12)
N4 0.1031(19) 0.0655(18) 0.0471(16) -0.0030(16) 0.0283(16) -0.0011(18)
N5 0.107(2) 0.0750(19) 0.058(2) 0.001(2) 0.0372(18) 0.000(2)
N6 0.108(2) 0.070(2) 0.0524(18) 0.0013(18) 0.0182(19) 0.003(2)
N7 0.110(2) 0.075(2) 0.053(2) 0.001(2) 0.019(2) -0.001(2)
C15 0.107(3) 0.072(3) 0.051(3) -0.005(2) 0.031(2) 0.002(2)
C16 0.106(3) 0.073(2) 0.053(2) -0.003(2) 0.034(2) 0.003(2)
C17 0.106(2) 0.074(2) 0.056(2) -0.002(2) 0.0343(19) 0.000(2)
C18 0.106(3) 0.075(3) 0.059(2) 0.001(3) 0.037(2) 0.000(3)
C19 0.108(2) 0.074(2) 0.058(2) 0.002(2) 0.034(2) 0.003(2)
C20 0.109(2) 0.074(2) 0.057(2) 0.001(2) 0.0263(19) 0.004(2)
C21 0.104(2) 0.070(2) 0.0502(19) -0.0013(18) 0.0261(19) -0.002(2)
C22 0.106(2) 0.073(2) 0.052(2) -0.004(2) 0.023(2) 0.000(2)
C23 0.113(3) 0.079(3) 0.057(2) 0.002(2) 0.017(2) -0.003(3)
C24 0.115(3) 0.076(2) 0.059(2) 0.001(2) 0.014(2) -0.001(2)
C25 0.116(2) 0.078(2) 0.060(2) 0.003(2) 0.013(2) -0.001(2)
C26 0.114(2) 0.073(2) 0.0544(19) 0.0020(19) 0.0155(19) 0.001(2)
N4' 0.107(2) 0.069(2) 0.0509(17) 0.0019(18) 0.0153(17) 0.003(2)
N5' 0.105(2) 0.0748(19) 0.057(2) 0.001(2) 0.0358(18) 0.000(2)
N6' 0.103(2) 0.0660(19) 0.0471(17) -0.0015(17) 0.0281(18) 0.0002(19)
N7' 0.111(2) 0.076(2) 0.055(2) 0.000(2) 0.017(2) -0.001(2)
C15' 0.111(2) 0.075(2) 0.056(2) 0.003(2) 0.0197(19) 0.002(2)
C16' 0.111(3) 0.078(2) 0.059(2) 0.002(2) 0.025(2) 0.002(2)
C17' 0.108(2) 0.075(2) 0.059(2) 0.003(2) 0.0309(19) 0.002(2)
C18' 0.106(3) 0.076(2) 0.059(2) 0.002(3) 0.037(2) 0.000(3)
C19' 0.104(2) 0.073(2) 0.056(2) 0.001(2) 0.035(2) 0.000(2)
C20' 0.103(2) 0.0706(19) 0.0517(19) -0.002(2) 0.0332(18) 0.0002(19)
C21' 0.112(2) 0.074(2) 0.056(2) 0.002(2) 0.014(2) 0.001(2)
C22' 0.115(2) 0.076(2) 0.059(2) 0.003(2) 0.014(2) -0.001(2)
C23' 0.112(3) 0.080(3) 0.056(3) 0.003(2) 0.016(3) -0.002(3)
C24' 0.105(2) 0.074(2) 0.053(2) -0.003(2) 0.022(2) 0.001(2)
C25' 0.104(2) 0.073(2) 0.051(2) -0.005(2) 0.025(2) -0.002(2)
C26' 0.105(2) 0.072(2) 0.0498(19) -0.0027(19) 0.0263(18) -0.001(2)
N8 0.0353(11) 0.0415(12) 0.100(2) -0.001(3) 0.0058(11) -0.003(2)
C34 0.0370(13) 0.0422(13) 0.101(2) 0.000(3) 0.0053(14) -0.003(2)
C35 0.0374(14) 0.0423(14) 0.100(2) -0.002(3) 0.0063(14) -0.005(2)
C36 0.0353(12) 0.0426(14) 0.101(2) -0.001(3) 0.0053(12) -0.003(2)
C37 0.0362(13) 0.0440(16) 0.099(2) -0.001(3) 0.0056(13) -0.003(2)
O4 0.032(3) 0.118(7) 0.027(3) 0.015(5) 0.008(2) 0.002(5)
C38 0.036(4) 0.116(7) 0.030(4) 0.027(6) 0.007(4) 0.007(6)
C39 0.042(5) 0.118(7) 0.039(5) 0.034(6) 0.008(4) 0.008(6)
C40 0.030(4) 0.114(7) 0.031(4) 0.001(6) 0.009(4) -0.001(5)
C41 0.034(6) 0.117(7) 0.039(6) -0.008(6) 0.009(5) -0.001(5)

loop_
_atom_type_symbol
_atom_type_description
_atom_type_scat_dispersion_real
_atom_type_scat_dispersion_imag
_atom_type_scat_source
C C 0.0033 0.0016 'International Tables Vol C Tables 4.2.6.8 and 6.1.1.4'
H H 0.0000 0.0000 'International Tables Vol C Tables 4.2.6.8 and 6.1.1.4'
N N 0.0061 0.0033 'International Tables Vol C Tables 4.2.6.8 and 6.1.1.4'
O O 0.0106 0.0060 'International Tables Vol C Tables 4.2.6.8 and 6.1.1.4'
Ni Ni 0.3393 1.1124 'International Tables Vol C Tables 4.2.6.8 and 6.1.1.4'

loop_
_geom_angle_atom_site_label_1
_geom_angle_atom_site_label_2
_geom_angle_atom_site_label_3
_geom_angle
O3 Ni1 N2 179.6(4)
O3 Ni1 N3 96.6(3)
N2 Ni1 N3 83.7(4)
O3 Ni1 N1 97.7(3)
N2 Ni1 N1 81.9(4)
N3 Ni1 N1 165.28(13)
Ni1 O3 H3A 102.7(10)
C1 N1 C32 120.1(8)
C1 N1 Ni1 114.9(7)
C32 N1 Ni1 124.8(6)
C2 N2 C6 123.2(3)
C2 N2 Ni1 120.0(7)
C6 N2 Ni1 116.8(7)
C7 N3 C8 116.5(8)
C7 N3 Ni1 117.8(6)
C8 N3 Ni1 125.5(6)
O1 C1 N1 125.9(9)
O1 C1 C2 122.2(8)
N1 C1 C2 111.8(8)
N2 C2 C3 120.0(9)
N2 C2 C1 111.3(8)
C3 C2 C1 128.6(9)
C2 C3 C4 117.7(9)
C2 C3 H3B 121.2
C4 C3 H3B 121.2
C5 C4 C3 121.4(4)
C5 C4 H4A 119.3
C3 C4 H4A 119.3
C4 C5 C6 118.0(9)
C4 C5 H5A 121.0
C6 C5 H5A 121.0
N2 C6 C5 119.8(8)
N2 C6 C7 113.6(7)
C5 C6 C7 126.6(8)
O2 C7 N3 131.2(9)
O2 C7 C6 120.7(8)
N3 C7 C6 108.1(8)
C13 C8 C9 119.7(9)
C13 C8 N3 118.3(10)
C9 C8 N3 121.9(9)
C8 C9 C10 117.1(9)
C8 C9 H9A 121.4
C10 C9 H9A 121.4
C11 C10 C9 120.7(9)
C11 C10 H10A 119.7
C9 C10 H10A 119.7
C12 C11 C10 120.3(8)
C12 C11 H11A 119.9
C10 C11 H11A 119.9
C8 C13 C12 122.4(10)
C8 C13 H13A 118.8
C12 C13 H13A 118.8
C11 C12 C13 119.8(9)
C11 C12 C14 120.0(8)
C13 C12 C14 120.1(9)
N4 C14 C12 109.0(10)
N4 C14 H14A 109.9
C12 C14 H14A 109.9
N4 C14 H14B 109.9
C12 C14 H14B 109.9
H14A C14 H14B 108.3
N6' C14' H14C 108.9
N6' C14' H14D 108.9
H14C C14' H14D 107.7
N6 C27 C28 110.4(9)
N6 C27 H27A 109.6
C28 C27 H27A 109.6
N6 C27 H27B 109.6
C28 C27 H27B 109.6
H27A C27 H27B 108.1
C29 C28 C33 117.9(8)
C29 C28 C27 123.0(9)
C33 C28 C27 118.8(9)
C30 C29 C28 121.8(8)
C30 C29 H29A 119.1
C28 C29 H29A 119.1
C31 C30 C29 119.7(9)
C31 C30 H30A 120.1
C29 C30 H30A 120.1
C30 C31 C32 122.9(9)
C30 C31 H31A 118.5
C32 C31 H31A 118.5
C31 C32 C33 118.6(9)
C31 C32 N1 121.3(9)
C33 C32 N1 120.0(9)
C32 C33 C28 118.9(9)
C32 C33 H33A 120.6
C28 C33 H33A 120.6
N4' C27' H27C 111.7
N4' C27' H27D 111.7
H27C C27' H27D 109.5
C15 N4 C14 110.9(2)
C15 N4 C21 110.8(2)
C14 N4 C21 110.7(2)
C19 N5 C18 115.5(2)
C19 N5 C17 114.9(2)
C18 N5 C17 110.3(2)
C26 N6 C20 110.8(2)
C26 N6 C27 110.8(2)
C20 N6 C27 110.7(2)
C24 N7 C23 111.2(2)
C24 N7 C22 110.9(2)
C23 N7 C22 110.7(2)
N4 C15 C16 106.8(2)
N4 C15 H15A 110.4
C16 C15 H15A 110.4
N4 C15 H15B 110.4
C16 C15 H15B 110.4
H15A C15 H15B 108.6
C17 C16 C15 110.7(2)
C17 C16 H16A 109.5
C15 C16 H16A 109.5
C17 C16 H16B 109.5
C15 C16 H16B 109.5
H16A C16 H16B 108.1
N5 C17 C16 108.3(2)
N5 C17 H17A 110.0
C16 C17 H17A 110.0
N5 C17 H17B 110.0
C16 C17 H17B 110.0
H17A C17 H17B 108.4
N5 C18 H18A 109.5
N5 C18 H18B 109.5
H18A C18 H18B 109.5
N5 C18 H18C 109.5
H18A C18 H18C 109.5
H18B C18 H18C 109.5
N5 C19 C20 119.11(19)
N5 C19 H19A 107.5
C20 C19 H19A 107.5
N5 C19 H19B 107.5
C20 C19 H19B 107.5
H19A C19 H19B 107.0
C19 C20 N6 111.9(2)
C19 C20 H20A 109.2
N6 C20 H20A 109.2
C19 C20 H20B 109.2
N6 C20 H20B 109.2
H20A C20 H20B 107.9
N4 C21 C22 106.5(2)
N4 C21 H21A 110.4
C22 C21 H21A 110.4
N4 C21 H21B 110.4
C22 C21 H21B 110.4
H21A C21 H21B 108.6
N7 C22 C21 108.4(2)
N7 C22 H22A 110.0
C21 C22 H22A 110.0
N7 C22 H22B 110.0
C21 C22 H22B 110.0
H22A C22 H22B 108.4
N7 C23 H23A 109.5
N7 C23 H23B 109.5
H23A C23 H23B 109.5
N7 C23 H23C 109.5
H23A C23 H23C 109.5
H23B C23 H23C 109.5
N7 C24 C25 108.9(2)
N7 C24 H24A 109.9
C25 C24 H24A 109.9
N7 C24 H24B 109.9
C25 C24 H24B 109.9
H24A C24 H24B 108.3
C24 C25 C26 111.3(2)
C24 C25 H25A 109.4
C26 C25 H25A 109.4
C24 C25 H25B 109.4
C26 C25 H25B 109.4
H25A C25 H25B 108.0
N6 C26 C25 107.2(2)
N6 C26 H26A 110.3
C25 C26 H26A 110.3
N6 C26 H26B 110.3
C25 C26 H26B 110.3
H26A C26 H26B 108.5
C15' N4' C21' 110.9(2)
C15' N4' C27' 108.4(10)
C21' N4' C27' 110.5(11)
C19' N5' C18' 110.6(2)
C19' N5' C17' 110.2(2)
C18' N5' C17' 110.2(2)
C26' N6' C20' 110.8(2)
C26' N6' C14' 123.0(10)
C20' N6' C14' 100.7(8)
C24' N7' C22' 110.9(2)
C24' N7' C23' 110.8(2)
C22' N7' C23' 110.3(2)
N4' C15' C16' 107.1(2)
N4' C15' H15C 110.3
C16' C15' H15C 110.3
N4' C15' H15D 110.3
C16' C15' H15D 110.3
H15C C15' H15D 108.6
C15' C16' C17' 110.9(2)
C15' C16' H16C 109.5
C17' C16' H16C 109.5
C15' C16' H16D 109.5
C17' C16' H16D 109.5
H16C C16' H16D 108.0
N5' C17' C16' 108.1(2)
N5' C17' H17C 110.1
C16' C17' H17C 110.1
N5' C17' H17D 110.1
C16' C17' H17D 110.1
H17C C17' H17D 108.4
N5' C18' H18D 109.5
N5' C18' H18E 109.5
H18D C18' H18E 109.5
N5' C18' H18F 109.5
H18D C18' H18F 109.5
H18E C18' H18F 109.5
N5' C19' C20' 109.0(2)
N5' C19' H19C 109.9
C20' C19' H19C 109.9
N5' C19' H19D 109.9
C20' C19' H19D 109.9
H19C C19' H19D 108.3
N6' C20' C19' 107.0(2)
N6' C20' H20C 110.3
C19' C20' H20C 110.3
N6' C20' H20D 110.3
C19' C20' H20D 110.3
H20C C20' H20D 108.6
N4' C21' C22' 106.6(2)
N4' C21' H21C 110.4
C22' C21' H21C 110.4
N4' C21' H21D 110.4
C22' C21' H21D 110.4
H21C C21' H21D 108.6
N7' C22' C21' 108.3(2)
N7' C22' H22C 110.0
C21' C22' H22C 110.0
N7' C22' H22D 110.0
C21' C22' H22D 110.0
H22C C22' H22D 108.4
N7' C23' H23D 109.5
N7' C23' H23E 109.5
H23D C23' H23E 109.5
N7' C23' H23F 109.5
H23D C23' H23F 109.5
H23E C23' H23F 109.5
N7' C24' C25' 108.8(2)
N7' C24' H24C 109.9
C25' C24' H24C 109.9
N7' C24' H24D 109.9
C25' C24' H24D 109.9
H24C C24' H24D 108.3
C24' C25' C26' 111.1(2)
C24' C25' H25C 109.4
C26' C25' H25C 109.4
C24' C25' H25D 109.4
C26' C25' H25D 109.4
H25C C25' H25D 108.0
N6' C26' C25' 107.1(2)
N6' C26' H26C 110.3
C25' C26' H26C 110.3
N6' C26' H26D 110.3
C25' C26' H26D 110.3
H26C C26' H26D 108.5
C37 N8 C34 110.7(7)
C37 N8 C35 108.2(7)
C34 N8 C35 110.1(5)
C37 N8 C36 108.8(5)
C34 N8 C36 110.3(8)
C35 N8 C36 108.7(7)
N8 C34 H34A 109.5
N8 C34 H34B 109.5
H34A C34 H34B 109.5
N8 C34 H34C 109.5
H34A C34 H34C 109.5
H34B C34 H34C 109.5
N8 C35 H35A 109.5
N8 C35 H35B 109.5
H35A C35 H35B 109.5
N8 C35 H35C 109.5
H35A C35 H35C 109.5
H35B C35 H35C 109.5
N8 C36 H36A 109.5
N8 C36 H36B 109.5
H36A C36 H36B 109.5
N8 C36 H36C 109.5
H36A C36 H36C 109.5
H36B C36 H36C 109.5
N8 C37 H37A 109.5
N8 C37 H37B 109.5
H37A C37 H37B 109.5
N8 C37 H37C 109.5
H37A C37 H37C 109.5
H37B C37 H37C 109.5
C40 O4 C38 112.9(7)
O4 C38 C39 109.9(14)
O4 C38 H38A 109.7
C39 C38 H38A 109.7
O4 C38 H38B 109.7
C39 C38 H38B 109.7
H38A C38 H38B 108.2
C38 C39 H39A 109.5
C38 C39 H39B 109.5
H39A C39 H39B 109.5
C38 C39 H39C 109.5
H39A C39 H39C 109.5
H39B C39 H39C 109.5
O4 C40 C41 110.0(14)
O4 C40 H40A 109.7
C41 C40 H40A 109.7
O4 C40 H40B 109.7
C41 C40 H40B 109.7
H40A C40 H40B 108.2
C40 C41 H41A 109.5
C40 C41 H41B 109.5
H41A C41 H41B 109.5
C40 C41 H41C 109.5
H41A C41 H41C 109.5
H41B C41 H41C 109.5

loop_
_geom_bond_atom_site_label_1
_geom_bond_atom_site_label_2
_geom_bond_distance
Ni1 O3 1.821(2)
Ni1 N2 1.828(3)
Ni1 N3 1.902(8)
Ni1 N1 1.917(9)
O1 C1 1.258(11)
O2 C7 1.224(11)
O3 H3A 0.820(10)
N1 C1 1.357(10)
N1 C32 1.419(13)
N2 C2 1.320(13)
N2 C6 1.352(12)
N3 C7 1.350(11)
N3 C8 1.434(12)
C1 C2 1.471(13)
C2 C3 1.380(13)
C3 C4 1.429(17)
C3 H3B 0.9500
C4 C5 1.349(16)
C4 H4A 0.9500
C5 C6 1.401(13)
C5 H5A 0.9500
C6 C7 1.530(13)
C8 C13 1.367(14)
C8 C9 1.387(14)
C9 C10 1.421(12)
C9 H9A 0.9500
C10 C11 1.403(11)
C10 H10A 0.9500
C11 C12 1.320(12)
C11 H11A 0.9500
C13 C12 1.381(13)
C13 H13A 0.9500
C12 C14 1.486(18)
C14 N4 1.470(2)
C14 H14A 0.9900
C14 H14B 0.9900
C14' N6' 1.644(18)
C14' H14C 0.9900
C14' H14D 0.9900
C27 N6 1.471(2)
C27 C28 1.529(17)
C27 H27A 0.9900
C27 H27B 0.9900
C28 C29 1.403(12)
C28 C33 1.446(13)
C29 C30 1.351(11)
C29 H29A 0.9500
C30 C31 1.350(13)
C30 H30A 0.9500
C31 C32 1.392(14)
C31 H31A 0.9500
C32 C33 1.394(13)
C33 H33A 0.9500
C27' N4' 1.47(2)
C27' H27C 0.9900
C27' H27D 0.9900
N4 C15 1.469(2)
N4 C21 1.471(2)
N5 C19 1.3608(10)
N5 C18 1.441(2)
N5 C17 1.445(2)
N6 C26 1.469(2)
N6 C20 1.471(2)
N7 C24 1.437(2)
N7 C23 1.439(2)
N7 C22 1.441(2)
C15 C16 1.520(2)
C15 H15A 0.9900
C15 H15B 0.9900
C16 C17 1.518(2)
C16 H16A 0.9900
C16 H16B 0.9900
C17 H17A 0.9900
C17 H17B 0.9900
C18 H18A 0.9800
C18 H18B 0.9800
C18 H18C 0.9800
C19 C20 1.4289(10)
C19 H19A 0.9900
C19 H19B 0.9900
C20 H20A 0.9900
C20 H20B 0.9900
C21 C22 1.521(2)
C21 H21A 0.9900
C21 H21B 0.9900
C22 H22A 0.9900
C22 H22B 0.9900
C23 H23A 0.9800
C23 H23B 0.9800
C23 H23C 0.9800
C24 C25 1.517(2)
C24 H24A 0.9900
C24 H24B 0.9900
C25 C26 1.518(2)
C25 H25A 0.9900
C25 H25B 0.9900
C26 H26A 0.9900
C26 H26B 0.9900
N4' C15' 1.469(2)
N4' C21' 1.470(2)
N5' C19' 1.441(2)
N5' C18' 1.442(2)
N5' C17' 1.446(2)
N6' C26' 1.469(2)
N6' C20' 1.473(2)
N7' C24' 1.437(2)
N7' C22' 1.442(2)
N7' C23' 1.442(2)
C15' C16' 1.518(2)
C15' H15C 0.9900
C15' H15D 0.9900
C16' C17' 1.520(2)
C16' H16C 0.9900
C16' H16D 0.9900
C17' H17C 0.9900
C17' H17D 0.9900
C18' H18D 0.9800
C18' H18E 0.9800
C18' H18F 0.9800
C19' C20' 1.515(2)
C19' H19C 0.9900
C19' H19D 0.9900
C20' H20C 0.9900
C20' H20D 0.9900
C21' C22' 1.522(2)
C21' H21C 0.9900
C21' H21D 0.9900
C22' H22C 0.9900
C22' H22D 0.9900
C23' H23D 0.9800
C23' H23E 0.9800
C23' H23F 0.9800
C24' C25' 1.518(2)
C24' H24C 0.9900
C24' H24D 0.9900
C25' C26' 1.518(2)
C25' H25C 0.9900
C25' H25D 0.9900
C26' H26C 0.9900
C26' H26D 0.9900
N8 C37 1.469(8)
N8 C34 1.488(13)
N8 C35 1.494(13)
N8 C36 1.502(6)
C34 H34A 0.9800
C34 H34B 0.9800
C34 H34C 0.9800
C35 H35A 0.9800
C35 H35B 0.9800
C35 H35C 0.9800
C36 H36A 0.9800
C36 H36B 0.9800
C36 H36C 0.9800
C37 H37A 0.9800
C37 H37B 0.9800
C37 H37C 0.9800
O4 C40 1.40(2)
O4 C38 1.42(2)
C38 C39 1.51(2)
C38 H38A 0.9900
C38 H38B 0.9900
C39 H39A 0.9800
C39 H39B 0.9800
C39 H39C 0.9800
C40 C41 1.50(3)
C40 H40A 0.9900
C40 H40B 0.9900
C41 H41A 0.9800
C41 H41B 0.9800
C41 H41C 0.9800

loop_
_geom_torsion_atom_site_label_1
_geom_torsion_atom_site_label_2
_geom_torsion_atom_site_label_3
_geom_torsion_atom_site_label_4
_geom_torsion
O3 Ni1 N1 C1 -179.4(5)
N2 Ni1 N1 C1 0.4(5)
N3 Ni1 N1 C1 13.9(8)
O3 Ni1 N1 C32 6.3(7)
N2 Ni1 N1 C32 -173.9(7)
N3 Ni1 N1 C32 -160.4(8)
O3 Ni1 N2 C2 28(41)
N3 Ni1 N2 C2 -178.1(5)
N1 Ni1 N2 C2 -1.5(5)
O3 Ni1 N2 C6 -154(41)
N3 Ni1 N2 C6 0.6(5)
N1 Ni1 N2 C6 177.2(5)
O3 Ni1 N3 C7 179.8(6)
N2 Ni1 N3 C7 0.0(6)
N1 Ni1 N3 C7 -13.4(9)
O3 Ni1 N3 C8 -5.3(8)
N2 Ni1 N3 C8 174.9(8)
N1 Ni1 N3 C8 161.5(8)
C32 N1 C1 O1 -3.8(13)
Ni1 N1 C1 O1 -178.4(7)
C32 N1 C1 C2 175.2(8)
Ni1 N1 C1 C2 0.6(9)
C6 N2 C2 C3 0.7(8)
Ni1 N2 C2 C3 179.3(6)
C6 N2 C2 C1 -176.4(8)
Ni1 N2 C2 C1 2.1(9)
O1 C1 C2 N2 177.4(7)
N1 C1 C2 N2 -1.6(10)
O1 C1 C2 C3 0.5(15)
N1 C1 C2 C3 -178.5(8)
N2 C2 C3 C4 0.3(12)
C1 C2 C3 C4 176.9(8)
C2 C3 C4 C5 -1.1(8)
C3 C4 C5 C6 1.0(8)
C2 N2 C6 C5 -0.9(8)
Ni1 N2 C6 C5 -179.5(6)
C2 N2 C6 C7 177.6(8)
Ni1 N2 C6 C7 -1.0(8)
C4 C5 C6 N2 0.0(12)
C4 C5 C6 C7 -178.3(8)
C8 N3 C7 O2 5.0(14)
Ni1 N3 C7 O2 -179.7(8)
C8 N3 C7 C6 -175.9(8)
Ni1 N3 C7 C6 -0.5(9)
N2 C6 C7 O2 -179.8(7)
C5 C6 C7 O2 -1.4(15)
N2 C6 C7 N3 1.0(10)
C5 C6 C7 N3 179.3(8)
C7 N3 C8 C13 -117.9(10)
Ni1 N3 C8 C13 67.1(12)
C7 N3 C8 C9 65.1(12)
Ni1 N3 C8 C9 -109.8(9)
C13 C8 C9 C10 -0.9(15)
N3 C8 C9 C10 176.0(8)
C8 C9 C10 C11 2.3(14)
C9 C10 C11 C12 -1.6(13)
C9 C8 C13 C12 -1.2(16)
N3 C8 C13 C12 -178.2(9)
C10 C11 C12 C13 -0.5(13)
C10 C11 C12 C14 175.6(9)
C8 C13 C12 C11 2.0(15)
C8 C13 C12 C14 -174.1(10)
C11 C12 C14 N4 99.6(9)
C13 C12 C14 N4 -84.4(9)
N6 C27 C28 C29 -113.5(10)
N6 C27 C28 C33 60.9(10)
C33 C28 C29 C30 -0.4(13)
C27 C28 C29 C30 174.1(7)
C28 C29 C30 C31 -2.1(13)
C29 C30 C31 C32 2.3(14)
C30 C31 C32 C33 0.0(15)
C30 C31 C32 N1 -176.2(8)
C1 N1 C32 C31 -62.6(12)
Ni1 N1 C32 C31 111.5(9)
C1 N1 C32 C33 121.3(9)
Ni1 N1 C32 C33 -64.6(11)
C31 C32 C33 C28 -2.4(14)
N1 C32 C33 C28 173.8(8)
C29 C28 C33 C32 2.6(13)
C27 C28 C33 C32 -172.1(8)
C12 C14 N4 C15 -98.4(8)
C12 C14 N4 C21 138.2(7)
C28 C27 N6 C26 -161.1(8)
C28 C27 N6 C20 75.6(9)
C14 N4 C15 C16 159.1(9)
C21 N4 C15 C16 -77.6(9)
N4 C15 C16 C17 -53.2(11)
C19 N5 C17 C16 -160.6(10)
C18 N5 C17 C16 66.6(10)
C15 C16 C17 N5 146.6(7)
C18 N5 C19 C20 -63.4(9)
C17 N5 C19 C20 166.4(8)
N5 C19 C20 N6 -94.3(8)
C26 N6 C20 C19 95.8(7)
C27 N6 C20 C19 -140.9(7)
C15 N4 C21 C22 153.4(6)
C14 N4 C21 C22 -83.1(6)
C24 N7 C22 C21 149.7(9)
C23 N7 C22 C21 -86.4(9)
N4 C21 C22 N7 -129.2(8)
C23 N7 C24 C25 69.7(8)
C22 N7 C24 C25 -166.7(8)
N7 C24 C25 C26 83.0(10)
C20 N6 C26 C25 -159.1(7)
C27 N6 C26 C25 77.7(8)
C24 C25 C26 N6 58.1(9)
C21' N4' C15' C16' 75.6(11)
C27' N4' C15' C16' -163.0(10)
N4' C15' C16' C17' 86.5(11)
C19' N5' C17' C16' 54.6(9)
C18' N5' C17' C16' -67.8(10)
C15' C16' C17' N5' -146.9(6)
C18' N5' C19' C20' -70.1(10)
C17' N5' C19' C20' 167.7(9)
C26' N6' C20' C19' -68.4(11)
C14' N6' C20' C19' 159.9(11)
N5' C19' C20' N6' -173.1(7)
C15' N4' C21' C22' -156.8(7)
C27' N4' C21' C22' 83.0(11)
C24' N7' C22' C21' -156.9(9)
C23' N7' C22' C21' 79.9(9)
N4' C21' C22' N7' 120.9(11)
C22' N7' C24' C25' 168.7(9)
C23' N7' C24' C25' -68.4(9)
N7' C24' C25' C26' -55.8(11)
C20' N6' C26' C25' 155.5(5)
C14' N6' C26' C25' -85.6(13)
C24' C25' C26' N6' -72.3(12)
C40 O4 C38 C39 179.8(17)
C38 O4 C40 C41 178.8(16)
